data_4036423
loop_
_publ_author_name
'Maury, Julien'
'Clayden, Jonathan'

_publ_section_title
;
 \a-Quaternary Proline Derivatives by Intramolecular Diastereoselective
 Arylation of N-Carboxamido Proline Ester Enolates.
;
_journal_issue 21
_journal_name_full 'The Journal of organic chemistry'
_journal_page_first 10757
_journal_page_last 10768
_journal_paper_doi 10.1021/acs.joc.5b01912
_journal_volume 80
_journal_year 2015
_chemical_absolute_configuration ad
_chemical_formula_sum 'C19 H20 N2 O2'
_chemical_formula_weight 308.37
_space_group_IT_number 19
_space_group_name_Hall 'P 2ac 2ab'
_space_group_name_H-M_alt 'P 21 21 21'
_symmetry_cell_setting orthorhombic
_symmetry_space_group_name_H-M 'P 21 21 21'
_atom_sites_solution_hydrogens geom
_atom_sites_solution_primary direct
_atom_sites_solution_secondary difmap
_audit_creation_method SHELXL-97
_cell_angle_alpha 90.00
_cell_angle_beta 90.00
_cell_angle_gamma 90.00
_cell_formula_units_Z 4
_cell_length_a 9.9945(3)
_cell_length_b 12.2392(5)
_cell_length_c 13.0852(4)
_cell_measurement_reflns_used 3570
_cell_measurement_temperature 150(2)
_cell_measurement_theta_max 72.18
_cell_measurement_theta_min 4.95
_cell_volume 1600.64(9)
_computing_cell_refinement 'Bruker SAINT'
_computing_data_collection 'Bruker APEX2'
_computing_data_reduction 'Bruker SAINT'
_computing_molecular_graphics 'Bruker SHELXTL'
_computing_publication_material 'Bruker SHELXTL'
_computing_structure_refinement 'SHELXL-97 (Sheldrick, 2008)'
_computing_structure_solution 'SHELXS-97 (Sheldrick, 2008)'
_diffrn_ambient_temperature 150(2)
_diffrn_measured_fraction_theta_full 0.990
_diffrn_measured_fraction_theta_max 0.984
_diffrn_measurement_device_type 'Bruker APEX-II CCD'
_diffrn_measurement_method '\f and \w scans'
_diffrn_radiation_monochromator graphite
_diffrn_radiation_source 'fine-focus sealed tube'
_diffrn_radiation_type CuK\a
_diffrn_radiation_wavelength 1.54178
_diffrn_reflns_av_R_equivalents 0.0584
_diffrn_reflns_av_sigmaI/netI 0.0599
_diffrn_reflns_limit_h_max 11
_diffrn_reflns_limit_h_min -12
_diffrn_reflns_limit_k_max 15
_diffrn_reflns_limit_k_min -13
_diffrn_reflns_limit_l_max 10
_diffrn_reflns_limit_l_min -16
_diffrn_reflns_number 7528
_diffrn_reflns_theta_full 67.00
_diffrn_reflns_theta_max 72.19
_diffrn_reflns_theta_min 4.95
_exptl_absorpt_coefficient_mu 0.669
_exptl_absorpt_correction_T_max 0.9547
_exptl_absorpt_correction_T_min 0.658597
_exptl_absorpt_correction_type multi-scan
_exptl_absorpt_process_details SADABS
_exptl_crystal_colour white
_exptl_crystal_density_diffrn 1.280
_exptl_crystal_density_method 'not measured'
_exptl_crystal_description block
_exptl_crystal_F_000 656
_exptl_crystal_size_max 0.25
_exptl_crystal_size_mid 0.15
_exptl_crystal_size_min 0.07
_refine_diff_density_max 0.302
_refine_diff_density_min -0.224
_refine_diff_density_rms 0.060
_refine_ls_abs_structure_details 'Flack H D (1983), Acta Cryst. A39, 876-881'
_refine_ls_abs_structure_Flack 0.1(4)
_refine_ls_extinction_coef 0.0069(11)
_refine_ls_extinction_expression Fc^*^=kFc[1+0.001xFc^2^\l^3^/sin(2\q)]^-1/4^
_refine_ls_extinction_method SHELXL
_refine_ls_goodness_of_fit_ref 1.099
_refine_ls_hydrogen_treatment constr
_refine_ls_matrix_type full
_refine_ls_number_parameters 211
_refine_ls_number_reflns 3062
_refine_ls_number_restraints 0
_refine_ls_restrained_S_all 1.099
_refine_ls_R_factor_all 0.0605
_refine_ls_R_factor_gt 0.0560
_refine_ls_shift/su_max 0.000
_refine_ls_shift/su_mean 0.000
_refine_ls_structure_factor_coef Fsqd
_refine_ls_weighting_details 'calc w=1/[\s^2^(Fo^2^)+(0.0966P)^2^+0.0000P] where P=(Fo^2^+2Fc^2^)/3'
_refine_ls_weighting_scheme calc
_refine_ls_wR_factor_gt 0.1501
_refine_ls_wR_factor_ref 0.1541
_reflns_number_gt 2741
_reflns_number_total 3062
_reflns_threshold_expression >2sigma(I)
_cod_data_source_file jo5b01912_si_002.cif
_cod_data_source_block s4070ma
_cod_depositor_comments
;
The following automatic conversions were performed:

data item '_symmetry_cell_setting' value 'Orthorhombic' was changed
to 'orthorhombic' in accordance with the
/home/saulius/struct/COD-crude-data/automatic-downloads/DataCite-retrospective/ACS/depositions/lib/dictionaries/cif_core.dic
dictionary named 'cif_core.dic' version 2.4.2 last updated on
2011-04-26.

Automatic conversion script
Id: cif_fix_values 6909 2019-04-08 15:41:33Z antanas 
;
_cod_original_sg_symbol_H-M P2(1)2(1)2(1)
_cod_database_code 4036423

loop_
_symmetry_equiv_pos_as_xyz
'x, y, z'
'x+1/2, -y+1/2, -z'
'-x, y+1/2, -z+1/2'
'-x+1/2, -y, z+1/2'

loop_
_atom_site_label
_atom_site_type_symbol
_atom_site_fract_x
_atom_site_fract_y
_atom_site_fract_z
_atom_site_U_iso_or_equiv
_atom_site_adp_type
_atom_site_occupancy
_atom_site_symmetry_multiplicity
_atom_site_calc_flag
_atom_site_refinement_flags
C1 C 0.0854(2) 0.0764(2) 0.27966(17) 0.0277(5) Uani 1 1 d .
C2 C 0.1311(2) 0.1924(2) 0.30482(17) 0.0293(5) Uani 1 1 d .
C3 C 0.1098(3) 0.0997(2) 0.45631(19) 0.0349(6) Uani 1 1 d .
C4 C 0.1028(3) -0.0875(2) 0.3863(2) 0.0361(6) Uani 1 1 d .
H4A H 0.0239 -0.1321 0.4053 0.043 Uiso 1 1 calc R
H4B H 0.1759 -0.1017 0.4355 0.043 Uiso 1 1 calc R
C5 C 0.1477(3) -0.1119(2) 0.27592(19) 0.0345(6) Uani 1 1 d .
H5A H 0.2228 -0.1646 0.2754 0.041 Uiso 1 1 calc R
H5B H 0.0728 -0.1426 0.2355 0.041 Uiso 1 1 calc R
C6 C 0.1919(2) -0.0015(2) 0.23217(17) 0.0291(5) Uani 1 1 d .
H6 H 0.1841 -0.0019 0.1560 0.035 Uiso 1 1 calc R
C7 C -0.0484(2) 0.0787(2) 0.22192(18) 0.0283(5) Uani 1 1 d .
C8 C -0.0565(2) 0.1112(2) 0.11625(18) 0.0274(5) Uani 1 1 d .
C9 C 0.0543(3) 0.1463(2) 0.05709(18) 0.0294(5) Uani 1 1 d .
H9 H 0.1404 0.1496 0.0877 0.035 Uiso 1 1 calc R
C10 C 0.0394(3) 0.1757(2) -0.04374(18) 0.0315(5) Uani 1 1 d .
H10 H 0.1156 0.1980 -0.0819 0.038 Uiso 1 1 calc R
C11 C -0.0866(3) 0.1733(2) -0.09110(18) 0.0355(6) Uani 1 1 d .
H11 H -0.0960 0.1944 -0.1606 0.043 Uiso 1 1 calc R
C12 C -0.1957(3) 0.1402(2) -0.0363(2) 0.0344(6) Uani 1 1 d .
H12 H -0.2808 0.1384 -0.0685 0.041 Uiso 1 1 calc R
C13 C -0.1849(3) 0.1087(2) 0.06781(19) 0.0318(5) Uani 1 1 d .
C14 C -0.2988(3) 0.0759(2) 0.1234(2) 0.0367(6) Uani 1 1 d .
H14 H -0.3836 0.0731 0.0907 0.044 Uiso 1 1 calc R
C15 C -0.2880(3) 0.0484(2) 0.2234(2) 0.0390(6) Uani 1 1 d .
H15 H -0.3655 0.0279 0.2608 0.047 Uiso 1 1 calc R
C16 C -0.1628(3) 0.0500(2) 0.27221(19) 0.0339(6) Uani 1 1 d .
H16 H -0.1577 0.0305 0.3424 0.041 Uiso 1 1 calc R
C17 C 0.1627(3) 0.3013(2) 0.4664(2) 0.0418(7) Uani 1 1 d .
H17A H 0.2010 0.3563 0.4193 0.050 Uiso 1 1 calc R
H17B H 0.2304 0.2853 0.5196 0.050 Uiso 1 1 calc R
C18 C 0.0392(4) 0.3480(3) 0.5164(2) 0.0498(8) Uani 1 1 d .
H18A H -0.0300 0.3598 0.4646 0.075 Uiso 1 1 calc R
H18B H 0.0615 0.4177 0.5491 0.075 Uiso 1 1 calc R
H18C H 0.0061 0.2967 0.5680 0.075 Uiso 1 1 calc R
C19 C 0.3339(2) 0.0282(2) 0.26395(18) 0.0327(6) Uani 1 1 d .
H19A H 0.3404 0.0278 0.3387 0.049 Uiso 1 1 calc R
H19B H 0.3559 0.1012 0.2382 0.049 Uiso 1 1 calc R
H19C H 0.3967 -0.0252 0.2355 0.049 Uiso 1 1 calc R
N1 N 0.1330(2) 0.20108(18) 0.40941(15) 0.0328(5) Uani 1 1 d .
N2 N 0.0691(2) 0.02879(18) 0.38276(14) 0.0297(5) Uani 1 1 d .
O1 O 0.15806(19) 0.26607(15) 0.24574(13) 0.0340(4) Uani 1 1 d .
O2 O 0.1250(2) 0.08138(19) 0.54655(13) 0.0451(5) Uani 1 1 d .

loop_
_atom_site_aniso_label
_atom_site_aniso_U_11
_atom_site_aniso_U_22
_atom_site_aniso_U_33
_atom_site_aniso_U_23
_atom_site_aniso_U_13
_atom_site_aniso_U_12
C1 0.0251(11) 0.0326(13) 0.0255(10) 0.0034(9) -0.0004(9) 0.0001(9)
C2 0.0210(11) 0.0380(13) 0.0288(10) 0.0029(10) -0.0001(9) 0.0000(10)
C3 0.0306(13) 0.0420(14) 0.0322(11) 0.0032(11) 0.0003(10) 0.0020(11)
C4 0.0319(13) 0.0373(14) 0.0391(12) 0.0086(11) 0.0014(11) 0.0037(10)
C5 0.0309(13) 0.0366(13) 0.0361(11) -0.0006(11) -0.0039(10) -0.0002(10)
C6 0.0238(12) 0.0344(13) 0.0292(10) -0.0016(10) -0.0024(9) 0.0023(9)
C7 0.0228(12) 0.0315(12) 0.0305(11) 0.0004(10) -0.0003(9) 0.0022(9)
C8 0.0196(10) 0.0322(12) 0.0303(10) -0.0023(10) -0.0026(9) 0.0022(9)
C9 0.0255(12) 0.0320(12) 0.0306(11) -0.0013(10) -0.0010(9) 0.0020(9)
C10 0.0318(13) 0.0321(12) 0.0307(10) -0.0008(10) 0.0033(10) 0.0011(10)
C11 0.0396(15) 0.0387(14) 0.0282(10) -0.0023(10) -0.0036(10) 0.0049(11)
C12 0.0276(13) 0.0390(14) 0.0367(12) -0.0042(11) -0.0091(10) 0.0043(10)
C13 0.0245(12) 0.0337(12) 0.0370(12) -0.0029(10) -0.0034(10) 0.0024(10)
C14 0.0215(12) 0.0425(14) 0.0462(13) 0.0016(12) -0.0070(10) 0.0031(10)
C15 0.0233(13) 0.0477(16) 0.0459(14) 0.0056(12) 0.0030(11) -0.0019(11)
C16 0.0258(12) 0.0431(14) 0.0330(11) 0.0061(11) 0.0018(10) -0.0006(10)
C17 0.0470(17) 0.0453(16) 0.0332(12) -0.0077(12) 0.0005(12) -0.0069(13)
C18 0.058(2) 0.0490(18) 0.0423(14) -0.0060(14) 0.0049(14) 0.0010(14)
C19 0.0183(11) 0.0468(15) 0.0331(11) -0.0006(11) -0.0044(9) 0.0008(10)
N1 0.0350(12) 0.0358(12) 0.0276(9) -0.0035(9) 0.0018(8) -0.0011(9)
N2 0.0281(11) 0.0345(11) 0.0266(9) 0.0033(9) -0.0006(8) 0.0021(8)
O1 0.0335(10) 0.0366(10) 0.0319(8) 0.0023(7) 0.0001(7) -0.0040(7)
O2 0.0495(12) 0.0612(14) 0.0248(8) 0.0052(8) -0.0040(8) 0.0048(10)

loop_
_atom_type_symbol
_atom_type_description
_atom_type_scat_dispersion_real
_atom_type_scat_dispersion_imag
_atom_type_scat_source
C C 0.0181 0.0091 'International Tables Vol C Tables 4.2.6.8 and 6.1.1.4'
H H 0.0000 0.0000 'International Tables Vol C Tables 4.2.6.8 and 6.1.1.4'
N N 0.0311 0.0180 'International Tables Vol C Tables 4.2.6.8 and 6.1.1.4'
O O 0.0492 0.0322 'International Tables Vol C Tables 4.2.6.8 and 6.1.1.4'

loop_
_geom_angle_atom_site_label_1
_geom_angle_atom_site_label_2
_geom_angle_atom_site_label_3
_geom_angle
N2 C1 C2 101.68(18)
N2 C1 C7 111.1(2)
C2 C1 C7 110.4(2)
N2 C1 C6 101.41(19)
C2 C1 C6 116.8(2)
C7 C1 C6 114.18(19)
O1 C2 N1 124.9(2)
O1 C2 C1 128.1(2)
N1 C2 C1 106.9(2)
O2 C3 N2 127.6(3)
O2 C3 N1 124.7(3)
N2 C3 N1 107.7(2)
N2 C4 C5 103.1(2)
N2 C4 H4A 111.2
C5 C4 H4A 111.2
N2 C4 H4B 111.2
C5 C4 H4B 111.2
H4A C4 H4B 109.1
C6 C5 C4 105.3(2)
C6 C5 H5A 110.7
C4 C5 H5A 110.7
C6 C5 H5B 110.7
C4 C5 H5B 110.7
H5A C5 H5B 108.8
C19 C6 C5 112.2(2)
C19 C6 C1 112.4(2)
C5 C6 C1 101.1(2)
C19 C6 H6 110.3
C5 C6 H6 110.3
C1 C6 H6 110.3
C16 C7 C8 119.1(2)
C16 C7 C1 119.2(2)
C8 C7 C1 121.8(2)
C9 C8 C13 117.7(2)
C9 C8 C7 124.3(2)
C13 C8 C7 118.0(2)
C10 C9 C8 121.3(2)
C10 C9 H9 119.4
C8 C9 H9 119.4
C9 C10 C11 120.9(2)
C9 C10 H10 119.5
C11 C10 H10 119.5
C12 C11 C10 119.4(2)
C12 C11 H11 120.3
C10 C11 H11 120.3
C11 C12 C13 121.6(2)
C11 C12 H12 119.2
C13 C12 H12 119.2
C14 C13 C12 120.8(2)
C14 C13 C8 120.1(2)
C12 C13 C8 119.1(2)
C15 C14 C13 120.3(2)
C15 C14 H14 119.8
C13 C14 H14 119.8
C14 C15 C16 120.4(2)
C14 C15 H15 119.8
C16 C15 H15 119.8
C7 C16 C15 122.0(2)
C7 C16 H16 119.0
C15 C16 H16 119.0
N1 C17 C18 111.8(3)
N1 C17 H17A 109.2
C18 C17 H17A 109.2
N1 C17 H17B 109.2
C18 C17 H17B 109.2
H17A C17 H17B 107.9
C17 C18 H18A 109.5
C17 C18 H18B 109.5
H18A C18 H18B 109.5
C17 C18 H18C 109.5
H18A C18 H18C 109.5
H18B C18 H18C 109.5
C6 C19 H19A 109.5
C6 C19 H19B 109.5
H19A C19 H19B 109.5
C6 C19 H19C 109.5
H19A C19 H19C 109.5
H19B C19 H19C 109.5
C2 N1 C3 111.4(2)
C2 N1 C17 125.1(2)
C3 N1 C17 123.4(2)
C3 N2 C4 122.0(2)
C3 N2 C1 111.2(2)
C4 N2 C1 112.7(2)

loop_
_geom_bond_atom_site_label_1
_geom_bond_atom_site_label_2
_geom_bond_distance
C1 N2 1.479(3)
C1 C2 1.527(4)
C1 C7 1.536(3)
C1 C6 1.559(3)
C2 O1 1.218(3)
C2 N1 1.373(3)
C3 O2 1.211(3)
C3 N2 1.358(3)
C3 N1 1.404(3)
C4 N2 1.463(3)
C4 C5 1.541(4)
C4 H4A 0.9900
C4 H4B 0.9900
C5 C6 1.532(4)
C5 H5A 0.9900
C5 H5B 0.9900
C6 C19 1.523(3)
C6 H6 1.0000
C7 C16 1.366(3)
C7 C8 1.441(3)
C8 C9 1.418(3)
C8 C13 1.432(3)
C9 C10 1.376(3)
C9 H9 0.9500
C10 C11 1.405(4)
C10 H10 0.9500
C11 C12 1.366(4)
C11 H11 0.9500
C12 C13 1.420(3)
C12 H12 0.9500
C13 C14 1.409(4)
C14 C15 1.355(4)
C14 H14 0.9500
C15 C16 1.404(4)
C15 H15 0.9500
C16 H16 0.9500
C17 N1 1.466(4)
C17 C18 1.508(4)
C17 H17A 0.9900
C17 H17B 0.9900
C18 H18A 0.9800
C18 H18B 0.9800
C18 H18C 0.9800
C19 H19A 0.9800
C19 H19B 0.9800
C19 H19C 0.9800

loop_
_geom_torsion_atom_site_label_1
_geom_torsion_atom_site_label_2
_geom_torsion_atom_site_label_3
_geom_torsion_atom_site_label_4
_geom_torsion
N2 C1 C2 O1 -179.8(2)
C7 C1 C2 O1 -61.8(3)
C6 C1 C2 O1 70.9(3)
N2 C1 C2 N1 -1.5(2)
C7 C1 C2 N1 116.5(2)
C6 C1 C2 N1 -110.8(2)
N2 C4 C5 C6 23.4(2)
C4 C5 C6 C19 81.6(2)
C4 C5 C6 C1 -38.4(2)
N2 C1 C6 C19 -81.9(2)
C2 C1 C6 C19 27.6(3)
C7 C1 C6 C19 158.5(2)
N2 C1 C6 C5 38.0(2)
C2 C1 C6 C5 147.4(2)
C7 C1 C6 C5 -81.6(2)
N2 C1 C7 C16 6.8(3)
C2 C1 C7 C16 -105.3(3)
C6 C1 C7 C16 120.7(3)
N2 C1 C7 C8 -173.7(2)
C2 C1 C7 C8 74.2(3)
C6 C1 C7 C8 -59.8(3)
C16 C7 C8 C9 177.7(3)
C1 C7 C8 C9 -1.8(4)
C16 C7 C8 C13 -1.8(4)
C1 C7 C8 C13 178.7(2)
C13 C8 C9 C10 -0.8(4)
C7 C8 C9 C10 179.7(2)
C8 C9 C10 C11 0.8(4)
C9 C10 C11 C12 -0.6(4)
C10 C11 C12 C13 0.3(4)
C11 C12 C13 C14 179.4(3)
C11 C12 C13 C8 -0.3(4)
C9 C8 C13 C14 -179.1(2)
C7 C8 C13 C14 0.4(4)
C9 C8 C13 C12 0.5(4)
C7 C8 C13 C12 -180.0(2)
C12 C13 C14 C15 -178.5(3)
C8 C13 C14 C15 1.2(4)
C13 C14 C15 C16 -1.3(4)
C8 C7 C16 C15 1.7(4)
C1 C7 C16 C15 -178.8(3)
C14 C15 C16 C7 -0.1(5)
O1 C2 N1 C3 -174.3(2)
C1 C2 N1 C3 7.4(3)
O1 C2 N1 C17 2.6(4)
C1 C2 N1 C17 -175.8(2)
O2 C3 N1 C2 169.0(3)
N2 C3 N1 C2 -10.7(3)
O2 C3 N1 C17 -7.9(4)
N2 C3 N1 C17 172.4(2)
C18 C17 N1 C2 108.1(3)
C18 C17 N1 C3 -75.4(3)
O2 C3 N2 C4 -33.1(4)
N1 C3 N2 C4 146.6(2)
O2 C3 N2 C1 -170.1(3)
N1 C3 N2 C1 9.5(3)
C5 C4 N2 C3 -134.7(2)
C5 C4 N2 C1 1.8(3)
C2 C1 N2 C3 -5.0(3)
C7 C1 N2 C3 -122.5(2)
C6 C1 N2 C3 115.8(2)
C2 C1 N2 C4 -146.2(2)
C7 C1 N2 C4 96.3(2)
C6 C1 N2 C4 -25.5(3)
